data_2210405
loop_
_publ_author_name
'Liu, Ying'
'Dou, Jian-Min'
'Wang, Da-Qi'
'Zhang, Xian-Xi'
'Zhou, Lei'

_publ_section_title
;
 Poly[\m-cyano-\m-pyrazine-nickel(I)]
;
_journal_coeditor_code WM2035
_journal_issue 9
_journal_name_full 'Acta Crystallographica Section E'
_journal_page_first m2159
_journal_page_last m2161
_journal_paper_doi 10.1107/S1600536806030595
_journal_volume 62
_journal_year 2006
_chemical_formula_iupac '[Ni (C N) (C4 H4 N2)]'
_chemical_formula_moiety 'C5 H4 N3 Ni'
_chemical_formula_sum 'C5 H4 N3 Ni'
_chemical_formula_weight 164.82
_chemical_name_systematic
;
Poly[\m-cyano-\m-pyrazine-nickel(II)]
;
_space_group_IT_number 14
_symmetry_cell_setting monoclinic
_symmetry_space_group_name_Hall '-P 2ybc'
_symmetry_space_group_name_H-M 'P 1 21/c 1'
_atom_sites_solution_hydrogens geom
_atom_sites_solution_primary direct
_atom_sites_solution_secondary difmap
_audit_creation_method SHELXL97
_cell_angle_alpha 90.00
_cell_angle_beta 90.908(5)
_cell_angle_gamma 90.00
_cell_formula_units_Z 4
_cell_length_a 6.193(3)
_cell_length_b 9.152(4)
_cell_length_c 11.167(5)
_cell_measurement_reflns_used 1110
_cell_measurement_temperature 298(2)
_cell_measurement_theta_max 25.00
_cell_measurement_theta_min 2.88
_cell_volume 632.8(5)
_computing_cell_refinement 'SAINT (Bruker, 1999)'
_computing_data_collection 'SMART (Bruker, 1998)'
_computing_data_reduction SAINT
_computing_molecular_graphics 'XP in SHELXTL (Bruker, 1999)'
_computing_publication_material SHELXL97
_computing_structure_refinement 'SHELXL97 (Sheldrick, 1997)'
_computing_structure_solution 'SHELXS97 (Sheldrick, 1997)'
_diffrn_ambient_temperature 298(2)
_diffrn_measured_fraction_theta_full 0.997
_diffrn_measured_fraction_theta_max 0.997
_diffrn_measurement_device_type 'Bruker SMART CCD area-detector'
_diffrn_measurement_method '\f and \w'
_diffrn_radiation_monochromator graphite
_diffrn_radiation_source 'fine-focus sealed tube'
_diffrn_radiation_type MoK\a
_diffrn_radiation_wavelength 0.71073
_diffrn_reflns_av_R_equivalents 0.0336
_diffrn_reflns_av_sigmaI/netI 0.0393
_diffrn_reflns_limit_h_max 7
_diffrn_reflns_limit_h_min -6
_diffrn_reflns_limit_k_max 9
_diffrn_reflns_limit_k_min -10
_diffrn_reflns_limit_l_max 12
_diffrn_reflns_limit_l_min -13
_diffrn_reflns_number 3130
_diffrn_reflns_theta_full 25.00
_diffrn_reflns_theta_max 25.00
_diffrn_reflns_theta_min 2.88
_diffrn_standards_number 0
_exptl_absorpt_coefficient_mu 2.964
_exptl_absorpt_correction_T_max 0.5886
_exptl_absorpt_correction_T_min 0.5886
_exptl_absorpt_correction_type multi-scan
_exptl_absorpt_process_details '(SADABS; Sheldrick, 1996)'
_exptl_crystal_colour green
_exptl_crystal_density_diffrn 1.730
_exptl_crystal_density_method 'not measured'
_exptl_crystal_description block
_exptl_crystal_F_000 332
_exptl_crystal_size_max 0.20
_exptl_crystal_size_mid 0.20
_exptl_crystal_size_min 0.20
_refine_diff_density_max 0.527
_refine_diff_density_min -0.342
_refine_ls_extinction_method none
_refine_ls_goodness_of_fit_ref 1.002
_refine_ls_hydrogen_treatment constr
_refine_ls_matrix_type full
_refine_ls_number_parameters 98
_refine_ls_number_reflns 1110
_refine_ls_number_restraints 4
_refine_ls_restrained_S_all 1.004
_refine_ls_R_factor_all 0.0630
_refine_ls_R_factor_gt 0.0402
_refine_ls_shift/su_max 0.009
_refine_ls_shift/su_mean 0.002
_refine_ls_structure_factor_coef Fsqd
_refine_ls_weighting_details 'w = 1/[\s^2^(Fo^2^)+(0.0520P)^2^+1.4011P] where P=(Fo^2^+2Fc^2^)/3'
_refine_ls_weighting_scheme calc
_refine_ls_wR_factor_gt 0.1029
_refine_ls_wR_factor_ref 0.1157
_reflns_number_gt 803
_reflns_number_total 1110
_reflns_threshold_expression I>2\s(I)
_cod_data_source_file wm2035.cif
_cod_data_source_block I
_cod_original_cell_volume 632.9(5)
_cod_original_sg_symbol_H-M 'P 21/c'
_cod_database_code 2210405
_cod_database_fobs_code 2210405

loop_
_symmetry_equiv_pos_as_xyz
'x, y, z'
'-x, y+1/2, -z+1/2'
'-x, -y, -z'
'x, -y-1/2, z-1/2'

loop_
_atom_site_type_symbol
_atom_site_label
_atom_site_fract_x
_atom_site_fract_y
_atom_site_fract_z
_atom_site_U_iso_or_equiv
_atom_site_adp_type
_atom_site_calc_flag
_atom_site_refinement_flags
_atom_site_occupancy
Ni Ni1 0.34379(11) 0.53169(8) 0.25378(6) 0.0453(3) Uani d . 1
N N1 0.1207(8) 0.5209(6) 0.1045(4) 0.0539(12) Uani d . 1
N N2 0.1255(8) 0.5073(5) 0.3980(4) 0.0510(12) Uani d . 1
N N3 0.4725(8) 0.7275(8) 0.2504(4) 0.0706(17) Uani d . 1
C C1 0.1828(10) 0.5718(8) 0.0000(6) 0.0668(19) Uani d D 1
C C2 -0.0655(10) 0.4494(8) 0.1027(6) 0.0629(18) Uani d D 1
C C3 -0.0618(10) 0.5781(8) 0.4071(6) 0.0619(17) Uani d D 1
C C4 0.1843(10) 0.4293(8) 0.4934(6) 0.0604(17) Uani d D 1
C C5 0.5375(8) 0.8401(5) 0.2479(5) 0.0392(13) Uani d . 1
H H3 -0.101(9) 0.635(6) 0.341(4) 0.067(19) Uiso d D 1
H H1 0.304(9) 0.640(7) -0.005(6) 0.08(2) Uiso d D 1
H H2 -0.144(9) 0.423(7) 0.175(4) 0.067(18) Uiso d D 1
H H4 0.307(9) 0.360(7) 0.484(6) 0.09(2) Uiso d D 1

loop_
_atom_site_aniso_label
_atom_site_aniso_U_11
_atom_site_aniso_U_22
_atom_site_aniso_U_33
_atom_site_aniso_U_12
_atom_site_aniso_U_13
_atom_site_aniso_U_23
Ni1 0.0463(4) 0.0379(4) 0.0517(5) -0.0015(3) 0.0037(3) 0.0040(3)
N1 0.047(3) 0.061(3) 0.053(3) -0.013(2) -0.007(2) 0.009(2)
N2 0.052(3) 0.052(3) 0.049(3) 0.006(2) 0.007(2) 0.012(2)
N3 0.047(3) 0.110(5) 0.054(3) 0.023(3) 0.003(2) -0.003(3)
C1 0.055(4) 0.086(6) 0.059(4) -0.026(4) -0.005(3) 0.015(4)
C2 0.057(4) 0.082(5) 0.050(4) -0.014(3) 0.003(3) 0.010(3)
C3 0.060(4) 0.073(5) 0.053(4) 0.013(3) 0.008(3) 0.016(3)
C4 0.055(4) 0.068(5) 0.059(4) 0.016(3) 0.014(3) 0.015(3)
C5 0.050(3) 0.007(2) 0.061(3) -0.014(2) 0.007(2) 0.001(2)

loop_
_atom_type_symbol
_atom_type_description
_atom_type_scat_dispersion_real
_atom_type_scat_dispersion_imag
_atom_type_scat_source
C C 0.0033 0.0016 'International Tables Vol C Tables 4.2.6.8 and 6.1.1.4'
H H 0.0000 0.0000 'International Tables Vol C Tables 4.2.6.8 and 6.1.1.4'
N N 0.0061 0.0033 'International Tables Vol C Tables 4.2.6.8 and 6.1.1.4'
Ni Ni 0.3393 1.1124 'International Tables Vol C Tables 4.2.6.8 and 6.1.1.4'

loop_
_geom_angle_atom_site_label_1
_geom_angle_atom_site_label_2
_geom_angle_atom_site_label_3
_geom_angle_site_symmetry_1
_geom_angle_site_symmetry_3
_geom_angle
_geom_angle_publ_flag
C5 Ni1 N3 2_645 . 133.2(2) y
C5 Ni1 N2 2_645 . 99.3(2) y
N3 Ni1 N2 . . 111.90(19) y
C5 Ni1 N1 2_645 . 101.2(2) y
N3 Ni1 N1 . . 106.47(19) y
N2 Ni1 N1 . . 99.99(19) y
C1 N1 C2 . . 115.2(5) ?
C1 N1 Ni1 . . 118.5(4) ?
C2 N1 Ni1 . . 125.6(4) ?
C4 N2 C3 . . 115.3(5) ?
C4 N2 Ni1 . . 119.6(4) ?
C3 N2 Ni1 . . 124.7(4) ?
C5 N3 Ni1 . . 177.3(5) ?
N1 C1 C2 . 3_565 122.4(6) ?
N1 C1 H1 . . 120(4) ?
C2 C1 H1 3_565 . 116(4) ?
N1 C2 C1 . 3_565 122.4(6) ?
N1 C2 H2 . . 124(4) ?
C1 C2 H2 3_565 . 113(3) ?
N2 C3 C4 . 3_566 122.4(6) ?
N2 C3 H3 . . 115(4) ?
C4 C3 H3 3_566 . 122(4) ?
N2 C4 C3 . 3_566 122.2(6) ?
N2 C4 H4 . . 117(4) ?
C3 C4 H4 3_566 . 119(4) ?
N3 C5 Ni1 . 2_655 178.3(5) ?

loop_
_geom_bond_atom_site_label_1
_geom_bond_atom_site_label_2
_geom_bond_site_symmetry_2
_geom_bond_distance
_geom_bond_publ_flag
Ni1 C5 2_645 1.901(5) ?
Ni1 N3 . 1.962(7) ?
Ni1 N2 . 2.131(5) ?
Ni1 N1 . 2.150(5) ?
N1 C1 . 1.320(8) y
N1 C2 . 1.325(7) y
N2 C4 . 1.328(8) y
N2 C3 . 1.334(8) y
N3 C5 . 1.107(7) y
C1 C2 3_565 1.362(9) y
C1 H1 . 0.98(4) ?
C2 C1 3_565 1.362(9) ?
C2 H2 . 0.98(4) ?
C3 C4 3_566 1.357(9) y
C3 H3 . 0.93(4) ?
C4 C3 3_566 1.357(9) ?
C4 H4 . 1.00(4) ?
C5 Ni1 2_655 1.901(5) ?
